data_7113924
loop_
_publ_author_name
'Chien Ing Yeo'
'Siti Nadiah Abdul Halim'
'Seik Weng Ng'
'Seng Lim Tan'
'Julio Zukerman-Schpector'
'Marco A. B. Ferreira'
'Edward R. T. Tiekink'

_publ_section_title
;
 Investigation of putative arene-C-H...pi(quasi-chelate ring) interactions
 in copper(I) crystal structures
;
_journal_name_full Chem.Commun.
_journal_page_first 5984
_journal_paper_doi 10.1039/C4CC02040E
_journal_volume 50
_journal_year 2014
_chemical_formula_moiety 'C46 H43 Cl Cu N O P2 S'
_chemical_formula_sum 'C46 H43 Cl Cu N O P2 S'
_chemical_formula_weight 818.80
_chemical_name_systematic ?
_space_group_IT_number 14
_symmetry_cell_setting monoclinic
_symmetry_space_group_name_Hall '-P 2ybc'
_symmetry_space_group_name_H-M 'P 1 21/c 1'
_atom_sites_solution_hydrogens geom
_atom_sites_solution_primary direct
_atom_sites_solution_secondary difmap
_audit_creation_method SHELXL-97
_cell_angle_alpha 90.00
_cell_angle_beta 91.484(5)
_cell_angle_gamma 90.00
_cell_formula_units_Z 4
_cell_length_a 16.3060(8)
_cell_length_b 9.7632(5)
_cell_length_c 25.6601(15)
_cell_measurement_reflns_used 5848
_cell_measurement_temperature 100(2)
_cell_measurement_theta_max 27.5020
_cell_measurement_theta_min 1.5758
_cell_volume 4083.7(4)
_computing_cell_refinement 'CrysAlis PRO (Agilent, 2013)'
_computing_data_collection 'CrysAlis PRO (Agilent, 2013)'
_computing_data_reduction 'CrysAlis PRO (Agilent, 2013)'
_computing_molecular_graphics
;
ORTEP-3 for Windows (Farrugia, 2012) and DIAMOND (Brandenburg, 2006)
;
_computing_publication_material 'publCIF (Westrip, 2010)'
_computing_structure_refinement 'SHELXL97 (Sheldrick, 2008)'
_computing_structure_solution 'SHELXS97 (Sheldrick, 2008)'
_diffrn_ambient_temperature 100(2)
_diffrn_detector_area_resol_mean 10.4041
_diffrn_measured_fraction_theta_full 0.999
_diffrn_measured_fraction_theta_max 0.999
_diffrn_measurement_device_type 'Agilent Technologies SuperNova Dual diffractometer with Atlas detector'
_diffrn_measurement_method '\w scan'
_diffrn_radiation_monochromator Mirror
_diffrn_radiation_source 'SuperNova (Mo) X-ray Source'
_diffrn_radiation_type MoK\a
_diffrn_radiation_wavelength 0.71073
_diffrn_reflns_av_R_equivalents 0.0678
_diffrn_reflns_av_sigmaI/netI 0.0667
_diffrn_reflns_limit_h_max 21
_diffrn_reflns_limit_h_min -21
_diffrn_reflns_limit_k_max 11
_diffrn_reflns_limit_k_min -12
_diffrn_reflns_limit_l_max 33
_diffrn_reflns_limit_l_min -33
_diffrn_reflns_number 39600
_diffrn_reflns_theta_full 27.50
_diffrn_reflns_theta_max 27.50
_diffrn_reflns_theta_min 2.43
_diffrn_standards_decay_% 0
_diffrn_standards_interval_count 0
_diffrn_standards_interval_time 0
_diffrn_standards_number 0
_exptl_absorpt_coefficient_mu 0.766
_exptl_absorpt_correction_T_max 0.9274
_exptl_absorpt_correction_T_min 0.8619
_exptl_absorpt_correction_type multi-scan
_exptl_absorpt_process_details 'CrysAlis PRO (Agilent, 2013)'
_exptl_crystal_colour colourless
_exptl_crystal_density_diffrn 1.332
_exptl_crystal_density_method 'not measured'
_exptl_crystal_description prism
_exptl_crystal_F_000 1704
_exptl_crystal_size_max 0.20
_exptl_crystal_size_mid 0.10
_exptl_crystal_size_min 0.10
_refine_diff_density_max 0.425
_refine_diff_density_min -0.458
_refine_diff_density_rms 0.081
_refine_ls_extinction_method none
_refine_ls_goodness_of_fit_ref 1.054
_refine_ls_hydrogen_treatment mixed
_refine_ls_matrix_type full
_refine_ls_number_parameters 483
_refine_ls_number_reflns 9376
_refine_ls_number_restraints 1
_refine_ls_restrained_S_all 1.054
_refine_ls_R_factor_all 0.0710
_refine_ls_R_factor_gt 0.0441
_refine_ls_shift/su_max 0.001
_refine_ls_shift/su_mean 0.000
_refine_ls_structure_factor_coef Fsqd
_refine_ls_weighting_details 'calc w=1/[\s^2^(Fo^2^)+(0.0221P)^2^+2.7486P] where P=(Fo^2^+2Fc^2^)/3'
_refine_ls_weighting_scheme calc
_refine_ls_wR_factor_gt 0.0798
_refine_ls_wR_factor_ref 0.0937
_reflns_number_gt 6946
_reflns_number_total 9376
_reflns_threshold_expression I>2\s(I)
_cod_data_source_file c4cc02040e2.cif
_cod_data_source_block 3
_cod_original_sg_symbol_H-M 'P 21/c'
_cod_database_code 7113924

loop_
_symmetry_equiv_pos_as_xyz
'x, y, z'
'-x, y+1/2, -z+1/2'
'-x, -y, -z'
'x, -y-1/2, z-1/2'

loop_
_atom_site_label
_atom_site_type_symbol
_atom_site_fract_x
_atom_site_fract_y
_atom_site_fract_z
_atom_site_U_iso_or_equiv
_atom_site_adp_type
_atom_site_occupancy
_atom_site_symmetry_multiplicity
_atom_site_calc_flag
_atom_site_refinement_flags
Cu Cu 0.727858(18) 0.21231(3) 0.616989(11) 0.01649(8) Uani 1 1 d .
S1 S 0.67601(4) 0.43129(6) 0.59124(3) 0.01937(14) Uani 1 1 d .
P1 P 0.83502(4) 0.14113(6) 0.56972(2) 0.01563(14) Uani 1 1 d .
P2 P 0.73636(4) 0.24193(6) 0.70500(3) 0.01737(14) Uani 1 1 d .
Cl1 Cl 0.62373(4) 0.05161(6) 0.60556(3) 0.02670(16) Uani 1 1 d .
O1 O 0.52540(10) 0.53978(16) 0.58507(7) 0.0221(4) Uani 1 1 d .
N1 N 0.53140(13) 0.3161(2) 0.57144(8) 0.0189(5) Uani 1 1 d D
H1N H 0.5600(14) 0.2402(17) 0.5743(10) 0.023 Uiso 1 1 d D
C1 C 0.57252(15) 0.4306(2) 0.58259(9) 0.0177(5) Uani 1 1 d .
C2 C 0.44542(15) 0.2963(2) 0.56301(9) 0.0181(5) Uani 1 1 d .
C3 C 0.41622(17) 0.1665(3) 0.57443(12) 0.0293(7) Uani 1 1 d .
H3 H 0.4525 0.0992 0.5886 0.035 Uiso 1 1 calc R
C4 C 0.33439(17) 0.1349(3) 0.56529(13) 0.0378(8) Uani 1 1 d .
H4 H 0.3148 0.0457 0.5729 0.045 Uiso 1 1 calc R
C5 C 0.28089(16) 0.2329(3) 0.54510(11) 0.0276(6) Uani 1 1 d .
H5 H 0.2246 0.2114 0.5391 0.033 Uiso 1 1 calc R
C6 C 0.30988(16) 0.3610(3) 0.53390(10) 0.0235(6) Uani 1 1 d .
H6 H 0.2731 0.4283 0.5202 0.028 Uiso 1 1 calc R
C7 C 0.39211(16) 0.3944(3) 0.54219(10) 0.0212(6) Uani 1 1 d .
H7 H 0.4116 0.4831 0.5337 0.025 Uiso 1 1 calc R
C8 C 0.55849(16) 0.6784(2) 0.59628(10) 0.0219(6) Uani 1 1 d .
H8 H 0.6097 0.6936 0.5765 0.026 Uiso 1 1 calc R
C9 C 0.49125(17) 0.7726(3) 0.57582(12) 0.0310(7) Uani 1 1 d .
H9A H 0.4790 0.7514 0.5391 0.046 Uiso 1 1 calc R
H9B H 0.5094 0.8679 0.5790 0.046 Uiso 1 1 calc R
H9C H 0.4418 0.7593 0.5961 0.046 Uiso 1 1 calc R
C10 C 0.57641(19) 0.6927(3) 0.65394(11) 0.0325(7) Uani 1 1 d .
H10A H 0.6156 0.6218 0.6652 0.049 Uiso 1 1 calc R
H10B H 0.5254 0.6821 0.6729 0.049 Uiso 1 1 calc R
H10C H 0.5999 0.7833 0.6611 0.049 Uiso 1 1 calc R
C11 C 0.81795(15) 0.1484(2) 0.49876(9) 0.0169(5) Uani 1 1 d .
C12 C 0.76817(16) 0.2523(3) 0.47863(10) 0.0251(6) Uani 1 1 d .
H12 H 0.7425 0.3144 0.5016 0.030 Uiso 1 1 calc R
C13 C 0.75560(18) 0.2662(3) 0.42504(10) 0.0291(6) Uani 1 1 d .
H13 H 0.7225 0.3387 0.4116 0.035 Uiso 1 1 calc R
C14 C 0.79119(16) 0.1749(3) 0.39154(10) 0.0259(6) Uani 1 1 d .
H14 H 0.7828 0.1846 0.3550 0.031 Uiso 1 1 calc R
C15 C 0.83930(15) 0.0689(3) 0.41120(10) 0.0232(6) Uani 1 1 d .
H15 H 0.8630 0.0050 0.3881 0.028 Uiso 1 1 calc R
C16 C 0.85299(15) 0.0561(3) 0.46460(10) 0.0202(6) Uani 1 1 d .
H16 H 0.8865 -0.0162 0.4779 0.024 Uiso 1 1 calc R
C21 C 0.86443(15) -0.0388(2) 0.57993(9) 0.0176(5) Uani 1 1 d .
C22 C 0.94530(15) -0.0831(3) 0.58471(10) 0.0204(5) Uani 1 1 d .
H22 H 0.9886 -0.0181 0.5838 0.024 Uiso 1 1 calc R
C23 C 0.96352(16) -0.2219(3) 0.59078(10) 0.0216(6) Uani 1 1 d .
H23 H 1.0190 -0.2511 0.5942 0.026 Uiso 1 1 calc R
C24 C 0.90088(17) -0.3166(3) 0.59187(10) 0.0234(6) Uani 1 1 d .
H24 H 0.9131 -0.4112 0.5958 0.028 Uiso 1 1 calc R
C25 C 0.82006(17) -0.2733(3) 0.58719(11) 0.0263(6) Uani 1 1 d .
H25 H 0.7769 -0.3386 0.5881 0.032 Uiso 1 1 calc R
C26 C 0.80172(16) -0.1357(3) 0.58120(10) 0.0236(6) Uani 1 1 d .
H26 H 0.7461 -0.1071 0.5779 0.028 Uiso 1 1 calc R
C31 C 0.93218(15) 0.2333(2) 0.57975(9) 0.0172(5) Uani 1 1 d .
C32 C 0.97489(16) 0.2944(3) 0.53945(10) 0.0237(6) Uani 1 1 d .
H32 H 0.9542 0.2881 0.5046 0.028 Uiso 1 1 calc R
C33 C 1.04779(17) 0.3646(3) 0.55012(11) 0.0318(7) Uani 1 1 d .
H33 H 1.0760 0.4072 0.5225 0.038 Uiso 1 1 calc R
C34 C 1.07949(16) 0.3729(3) 0.60056(11) 0.0273(6) Uani 1 1 d .
H34 H 1.1295 0.4201 0.6076 0.033 Uiso 1 1 calc R
C35 C 1.03780(16) 0.3121(3) 0.64052(11) 0.0286(6) Uani 1 1 d .
H35 H 1.0594 0.3168 0.6752 0.034 Uiso 1 1 calc R
C36 C 0.96469(16) 0.2443(3) 0.63034(10) 0.0231(6) Uani 1 1 d .
H36 H 0.9361 0.2045 0.6584 0.028 Uiso 1 1 calc R
C41 C 0.64985(15) 0.3380(2) 0.73049(10) 0.0193(5) Uani 1 1 d .
C42 C 0.65688(18) 0.4375(3) 0.76954(10) 0.0268(6) Uani 1 1 d .
H42 H 0.7093 0.4621 0.7836 0.032 Uiso 1 1 calc R
C43 C 0.58669(19) 0.5002(3) 0.78765(11) 0.0326(7) Uani 1 1 d .
H43 H 0.5914 0.5680 0.8141 0.039 Uiso 1 1 calc R
C44 C 0.51039(19) 0.4654(3) 0.76777(12) 0.0337(7) Uani 1 1 d .
H44 H 0.4628 0.5086 0.7807 0.040 Uiso 1 1 calc R
C45 C 0.50282(17) 0.3677(3) 0.72900(12) 0.0312(7) Uani 1 1 d .
H45 H 0.4501 0.3432 0.7154 0.037 Uiso 1 1 calc R
C46 C 0.57213(16) 0.3056(3) 0.70993(10) 0.0236(6) Uani 1 1 d .
H46 H 0.5668 0.2403 0.6826 0.028 Uiso 1 1 calc R
C51 C 0.82597(16) 0.3365(2) 0.72987(9) 0.0192(5) Uani 1 1 d .
C52 C 0.88250(16) 0.2849(3) 0.76646(10) 0.0233(6) Uani 1 1 d .
H52 H 0.8738 0.1974 0.7815 0.028 Uiso 1 1 calc R
C53 C 0.95155(17) 0.3604(3) 0.78118(10) 0.0293(7) Uani 1 1 d .
H53 H 0.9895 0.3244 0.8063 0.035 Uiso 1 1 calc R
C54 C 0.96517(18) 0.4878(3) 0.75933(11) 0.0312(7) Uani 1 1 d .
H54 H 1.0122 0.5396 0.7696 0.037 Uiso 1 1 calc R
C55 C 0.90994(18) 0.5392(3) 0.72242(11) 0.0311(7) Uani 1 1 d .
H55 H 0.9194 0.6260 0.7070 0.037 Uiso 1 1 calc R
C56 C 0.84114(17) 0.4644(3) 0.70801(10) 0.0259(6) Uani 1 1 d .
H56 H 0.8035 0.5008 0.6828 0.031 Uiso 1 1 calc R
C61 C 0.73651(15) 0.0845(2) 0.74365(10) 0.0203(6) Uani 1 1 d .
C62 C 0.77046(18) -0.0328(3) 0.72183(11) 0.0310(7) Uani 1 1 d .
H62 H 0.7922 -0.0287 0.6879 0.037 Uiso 1 1 calc R
C63 C 0.7728(2) -0.1549(3) 0.74914(12) 0.0396(8) Uani 1 1 d .
H63 H 0.7963 -0.2340 0.7340 0.048 Uiso 1 1 calc R
C64 C 0.74114(18) -0.1621(3) 0.79830(12) 0.0317(7) Uani 1 1 d .
H64 H 0.7436 -0.2458 0.8172 0.038 Uiso 1 1 calc R
C65 C 0.70588(18) -0.0485(3) 0.82016(11) 0.0286(7) Uani 1 1 d .
H65 H 0.6836 -0.0541 0.8539 0.034 Uiso 1 1 calc R
C66 C 0.70288(16) 0.0746(3) 0.79282(10) 0.0231(6) Uani 1 1 d .
H66 H 0.6777 0.1524 0.8078 0.028 Uiso 1 1 calc R

loop_
_atom_site_aniso_label
_atom_site_aniso_U_11
_atom_site_aniso_U_22
_atom_site_aniso_U_33
_atom_site_aniso_U_23
_atom_site_aniso_U_13
_atom_site_aniso_U_12
Cu 0.01447(16) 0.01844(16) 0.01655(16) 0.00037(12) 0.00031(12) -0.00040(12)
S1 0.0165(3) 0.0168(3) 0.0246(3) 0.0030(2) -0.0019(3) -0.0025(2)
P1 0.0141(3) 0.0182(3) 0.0146(3) 0.0009(2) 0.0004(3) -0.0011(2)
P2 0.0180(3) 0.0186(3) 0.0155(3) 0.0013(2) 0.0004(3) 0.0031(3)
Cl1 0.0171(3) 0.0174(3) 0.0454(4) 0.0026(3) -0.0016(3) -0.0018(2)
O1 0.0192(9) 0.0132(9) 0.0339(11) -0.0025(7) -0.0007(8) -0.0008(7)
N1 0.0178(11) 0.0143(11) 0.0244(12) 0.0015(9) -0.0034(9) -0.0007(8)
C1 0.0174(13) 0.0204(13) 0.0152(13) 0.0030(10) -0.0002(10) -0.0016(10)
C2 0.0155(12) 0.0198(13) 0.0189(13) -0.0017(10) 0.0001(10) 0.0002(10)
C3 0.0209(14) 0.0212(14) 0.0454(18) 0.0037(12) -0.0039(13) 0.0016(11)
C4 0.0225(15) 0.0214(15) 0.069(2) 0.0116(14) -0.0049(15) -0.0049(12)
C5 0.0173(14) 0.0261(15) 0.0392(17) -0.0005(12) -0.0044(12) -0.0042(11)
C6 0.0214(14) 0.0237(14) 0.0249(15) -0.0010(11) -0.0073(12) 0.0056(11)
C7 0.0248(14) 0.0168(13) 0.0220(14) 0.0005(10) -0.0022(11) -0.0019(11)
C8 0.0227(14) 0.0122(12) 0.0307(15) -0.0025(10) 0.0009(12) -0.0038(10)
C9 0.0301(16) 0.0153(14) 0.0471(19) -0.0031(12) -0.0062(14) 0.0010(12)
C10 0.0429(18) 0.0200(14) 0.0345(17) -0.0053(12) 0.0012(14) 0.0017(13)
C11 0.0155(12) 0.0195(13) 0.0155(13) 0.0007(10) -0.0005(10) -0.0037(10)
C12 0.0281(15) 0.0284(15) 0.0188(14) 0.0005(11) 0.0001(12) 0.0032(12)
C13 0.0355(17) 0.0309(16) 0.0206(15) 0.0059(12) -0.0029(13) 0.0028(13)
C14 0.0256(15) 0.0369(16) 0.0152(13) 0.0001(11) -0.0008(11) -0.0075(12)
C15 0.0179(13) 0.0327(15) 0.0190(14) -0.0069(11) 0.0016(11) -0.0049(11)
C16 0.0130(13) 0.0256(14) 0.0219(14) 0.0000(11) -0.0013(11) -0.0013(10)
C21 0.0198(13) 0.0197(13) 0.0134(12) 0.0009(10) 0.0019(10) 0.0002(10)
C22 0.0169(13) 0.0228(14) 0.0216(14) -0.0001(11) 0.0016(11) -0.0027(10)
C23 0.0193(13) 0.0250(14) 0.0205(14) -0.0011(11) -0.0004(11) 0.0034(11)
C24 0.0307(15) 0.0179(13) 0.0215(14) 0.0000(10) -0.0002(12) 0.0014(11)
C25 0.0245(15) 0.0187(14) 0.0358(17) -0.0015(11) 0.0026(13) -0.0058(11)
C26 0.0171(13) 0.0258(14) 0.0279(15) -0.0017(11) 0.0015(12) -0.0018(11)
C31 0.0149(12) 0.0184(13) 0.0185(13) -0.0021(10) 0.0001(10) 0.0014(10)
C32 0.0237(14) 0.0286(15) 0.0187(14) 0.0004(11) -0.0012(11) -0.0064(11)
C33 0.0275(16) 0.0384(17) 0.0295(16) 0.0035(13) 0.0046(13) -0.0138(13)
C34 0.0158(13) 0.0332(16) 0.0330(17) -0.0057(12) 0.0007(12) -0.0068(11)
C35 0.0210(14) 0.0393(17) 0.0252(15) -0.0074(12) -0.0043(12) 0.0000(12)
C36 0.0211(14) 0.0291(15) 0.0192(14) 0.0012(11) 0.0010(11) 0.0006(11)
C41 0.0205(13) 0.0182(13) 0.0195(13) 0.0055(10) 0.0066(11) 0.0053(10)
C42 0.0329(16) 0.0257(15) 0.0219(15) 0.0001(11) 0.0021(13) 0.0082(12)
C43 0.0452(19) 0.0255(15) 0.0277(16) -0.0030(12) 0.0107(14) 0.0108(13)
C44 0.0347(18) 0.0237(15) 0.0438(19) 0.0072(13) 0.0200(15) 0.0109(13)
C45 0.0232(15) 0.0212(15) 0.050(2) 0.0062(13) 0.0123(14) 0.0005(11)
C46 0.0240(14) 0.0196(14) 0.0276(15) 0.0028(11) 0.0080(12) 0.0017(11)
C51 0.0217(13) 0.0202(13) 0.0158(13) -0.0035(10) 0.0011(11) 0.0037(10)
C52 0.0229(14) 0.0294(15) 0.0177(14) -0.0002(11) 0.0023(11) 0.0049(11)
C53 0.0248(15) 0.0446(18) 0.0184(14) -0.0061(12) -0.0036(12) 0.0053(13)
C54 0.0280(16) 0.0347(17) 0.0308(17) -0.0109(13) -0.0004(13) -0.0055(13)
C55 0.0360(17) 0.0239(15) 0.0334(17) -0.0026(12) -0.0003(14) -0.0025(13)
C56 0.0287(16) 0.0256(15) 0.0229(15) -0.0009(11) -0.0068(12) -0.0002(12)
C61 0.0204(14) 0.0198(13) 0.0205(14) 0.0009(10) -0.0029(11) 0.0014(10)
C62 0.0399(18) 0.0259(15) 0.0275(16) 0.0049(12) 0.0052(14) 0.0105(13)
C63 0.052(2) 0.0246(16) 0.042(2) 0.0028(13) 0.0039(16) 0.0133(14)
C64 0.0343(17) 0.0244(15) 0.0359(18) 0.0127(13) -0.0074(14) -0.0023(13)
C65 0.0350(17) 0.0303(16) 0.0202(15) 0.0052(11) -0.0027(13) -0.0095(13)
C66 0.0292(15) 0.0200(13) 0.0199(14) 0.0003(10) -0.0021(12) -0.0016(11)

loop_
_atom_type_symbol
_atom_type_description
_atom_type_scat_dispersion_real
_atom_type_scat_dispersion_imag
_atom_type_scat_source
C C 0.0033 0.0016 'International Tables Vol C Tables 4.2.6.8 and 6.1.1.4'
H H 0.0000 0.0000 'International Tables Vol C Tables 4.2.6.8 and 6.1.1.4'
N N 0.0061 0.0033 'International Tables Vol C Tables 4.2.6.8 and 6.1.1.4'
O O 0.0106 0.0060 'International Tables Vol C Tables 4.2.6.8 and 6.1.1.4'
P P 0.1023 0.0942 'International Tables Vol C Tables 4.2.6.8 and 6.1.1.4'
S S 0.1246 0.1234 'International Tables Vol C Tables 4.2.6.8 and 6.1.1.4'
Cl Cl 0.1484 0.1585 'International Tables Vol C Tables 4.2.6.8 and 6.1.1.4'
Cu Cu 0.3201 1.2651 'International Tables Vol C Tables 4.2.6.8 and 6.1.1.4'

loop_
_geom_angle_atom_site_label_1
_geom_angle_atom_site_label_2
_geom_angle_atom_site_label_3
_geom_angle
P1 Cu P2 122.86(3)
P1 Cu Cl1 107.27(3)
P2 Cu Cl1 103.67(3)
P1 Cu S1 113.57(3)
P2 Cu S1 99.96(2)
Cl1 Cu S1 108.51(2)
C1 S1 Cu 112.14(9)
C31 P1 C11 103.19(11)
C31 P1 C21 103.16(11)
C11 P1 C21 102.16(11)
C31 P1 Cu 116.77(8)
C11 P1 Cu 114.86(8)
C21 P1 Cu 114.80(8)
C61 P2 C41 103.13(11)
C61 P2 C51 104.19(11)
C41 P2 C51 103.47(12)
C61 P2 Cu 115.48(8)
C41 P2 Cu 113.08(9)
C51 P2 Cu 115.95(8)
C1 O1 C8 122.59(19)
C1 N1 C2 129.4(2)
C1 N1 H1N 115.3(18)
C2 N1 H1N 114.6(18)
O1 C1 N1 113.5(2)
O1 C1 S1 124.78(18)
N1 C1 S1 121.69(19)
C3 C2 C7 119.7(2)
C3 C2 N1 115.7(2)
C7 C2 N1 124.6(2)
C4 C3 C2 120.2(3)
C4 C3 H3 119.9
C2 C3 H3 119.9
C3 C4 C5 120.3(3)
C3 C4 H4 119.9
C5 C4 H4 119.9
C6 C5 C4 119.4(3)
C6 C5 H5 120.3
C4 C5 H5 120.3
C5 C6 C7 121.2(2)
C5 C6 H6 119.4
C7 C6 H6 119.4
C2 C7 C6 119.2(2)
C2 C7 H7 120.4
C6 C7 H7 120.4
O1 C8 C10 109.6(2)
O1 C8 C9 103.3(2)
C10 C8 C9 113.9(2)
O1 C8 H8 110.0
C10 C8 H8 110.0
C9 C8 H8 110.0
C8 C9 H9A 109.5
C8 C9 H9B 109.5
H9A C9 H9B 109.5
C8 C9 H9C 109.5
H9A C9 H9C 109.5
H9B C9 H9C 109.5
C8 C10 H10A 109.5
C8 C10 H10B 109.5
H10A C10 H10B 109.5
C8 C10 H10C 109.5
H10A C10 H10C 109.5
H10B C10 H10C 109.5
C12 C11 C16 119.0(2)
C12 C11 P1 117.96(19)
C16 C11 P1 123.08(19)
C11 C12 C13 120.5(2)
C11 C12 H12 119.7
C13 C12 H12 119.7
C14 C13 C12 120.0(3)
C14 C13 H13 120.0
C12 C13 H13 120.0
C13 C14 C15 120.0(2)
C13 C14 H14 120.0
C15 C14 H14 120.0
C14 C15 C16 120.1(2)
C14 C15 H15 119.9
C16 C15 H15 119.9
C15 C16 C11 120.4(2)
C15 C16 H16 119.8
C11 C16 H16 119.8
C22 C21 C26 118.8(2)
C22 C21 P1 123.58(19)
C26 C21 P1 117.58(19)
C21 C22 C23 120.7(2)
C21 C22 H22 119.6
C23 C22 H22 119.6
C24 C23 C22 119.9(2)
C24 C23 H23 120.1
C22 C23 H23 120.1
C23 C24 C25 119.8(2)
C23 C24 H24 120.1
C25 C24 H24 120.1
C26 C25 C24 120.5(2)
C26 C25 H25 119.7
C24 C25 H25 119.7
C25 C26 C21 120.3(2)
C25 C26 H26 119.8
C21 C26 H26 119.8
C36 C31 C32 118.2(2)
C36 C31 P1 118.34(19)
C32 C31 P1 123.48(19)
C33 C32 C31 120.3(2)
C33 C32 H32 119.9
C31 C32 H32 119.9
C34 C33 C32 120.6(3)
C34 C33 H33 119.7
C32 C33 H33 119.7
C35 C34 C33 119.4(2)
C35 C34 H34 120.3
C33 C34 H34 120.3
C34 C35 C36 120.3(3)
C34 C35 H35 119.8
C36 C35 H35 119.8
C35 C36 C31 121.2(2)
C35 C36 H36 119.4
C31 C36 H36 119.4
C46 C41 C42 119.0(2)
C46 C41 P2 116.71(19)
C42 C41 P2 124.3(2)
C43 C42 C41 119.5(3)
C43 C42 H42 120.2
C41 C42 H42 120.2
C44 C43 C42 120.8(3)
C44 C43 H43 119.6
C42 C43 H43 119.6
C43 C44 C45 120.1(3)
C43 C44 H44 120.0
C45 C44 H44 120.0
C44 C45 C46 119.9(3)
C44 C45 H45 120.0
C46 C45 H45 120.0
C45 C46 C41 120.6(3)
C45 C46 H46 119.7
C41 C46 H46 119.7
C52 C51 C56 118.3(2)
C52 C51 P2 124.2(2)
C56 C51 P2 117.41(19)
C53 C52 C51 120.6(3)
C53 C52 H52 119.7
C51 C52 H52 119.7
C54 C53 C52 120.2(3)
C54 C53 H53 119.9
C52 C53 H53 119.9
C55 C54 C53 119.6(3)
C55 C54 H54 120.2
C53 C54 H54 120.2
C56 C55 C54 120.1(3)
C56 C55 H55 120.0
C54 C55 H55 120.0
C55 C56 C51 121.2(3)
C55 C56 H56 119.4
C51 C56 H56 119.4
C66 C61 C62 118.5(2)
C66 C61 P2 123.69(19)
C62 C61 P2 117.8(2)
C63 C62 C61 120.7(3)
C63 C62 H62 119.7
C61 C62 H62 119.7
C64 C63 C62 120.1(3)
C64 C63 H63 119.9
C62 C63 H63 119.9
C65 C64 C63 120.2(3)
C65 C64 H64 119.9
C63 C64 H64 119.9
C64 C65 C66 120.0(3)
C64 C65 H65 120.0
C66 C65 H65 120.0
C65 C66 C61 120.5(3)
C65 C66 H66 119.8
C61 C66 H66 119.8

loop_
_geom_bond_atom_site_label_1
_geom_bond_atom_site_label_2
_geom_bond_distance
Cu P1 2.2621(7)
Cu P2 2.2774(7)
Cu Cl1 2.3247(7)
Cu S1 2.3861(7)
S1 C1 1.696(3)
P1 C31 1.834(2)
P1 C11 1.836(2)
P1 C21 1.838(2)
P2 C61 1.829(3)
P2 C41 1.829(2)
P2 C51 1.829(3)
O1 C1 1.316(3)
O1 C8 1.482(3)
N1 C1 1.331(3)
N1 C2 1.426(3)
N1 H1N 0.878(10)
C2 C3 1.388(4)
C2 C7 1.391(3)
C3 C4 1.384(4)
C3 H3 0.9500
C4 C5 1.386(4)
C4 H4 0.9500
C5 C6 1.370(4)
C5 H5 0.9500
C6 C7 1.391(3)
C6 H6 0.9500
C7 H7 0.9500
C8 C10 1.507(4)
C8 C9 1.514(4)
C8 H8 1.0000
C9 H9A 0.9800
C9 H9B 0.9800
C9 H9C 0.9800
C10 H10A 0.9800
C10 H10B 0.9800
C10 H10C 0.9800
C11 C12 1.390(3)
C11 C16 1.391(3)
C12 C13 1.392(4)
C12 H12 0.9500
C13 C14 1.377(4)
C13 H13 0.9500
C14 C15 1.386(4)
C14 H14 0.9500
C15 C16 1.388(3)
C15 H15 0.9500
C16 H16 0.9500
C21 C22 1.390(3)
C21 C26 1.394(3)
C22 C23 1.395(3)
C22 H22 0.9500
C23 C24 1.379(4)
C23 H23 0.9500
C24 C25 1.386(4)
C24 H24 0.9500
C25 C26 1.384(4)
C25 H25 0.9500
C26 H26 0.9500
C31 C36 1.394(3)
C31 C32 1.396(3)
C32 C33 1.393(4)
C32 H32 0.9500
C33 C34 1.384(4)
C33 H33 0.9500
C34 C35 1.379(4)
C34 H34 0.9500
C35 C36 1.383(4)
C35 H35 0.9500
C36 H36 0.9500
C41 C46 1.396(4)
C41 C42 1.398(4)
C42 C43 1.389(4)
C42 H42 0.9500
C43 C44 1.375(4)
C43 H43 0.9500
C44 C45 1.381(4)
C44 H44 0.9500
C45 C46 1.383(4)
C45 H45 0.9500
C46 H46 0.9500
C51 C52 1.393(3)
C51 C56 1.394(4)
C52 C53 1.390(4)
C52 H52 0.9500
C53 C54 1.385(4)
C53 H53 0.9500
C54 C55 1.384(4)
C54 H54 0.9500
C55 C56 1.381(4)
C55 H55 0.9500
C56 H56 0.9500
C61 C66 1.392(4)
C61 C62 1.395(4)
C62 C63 1.383(4)
C62 H62 0.9500
C63 C64 1.377(4)
C63 H63 0.9500
C64 C65 1.376(4)
C64 H64 0.9500
C65 C66 1.392(4)
C65 H65 0.9500
C66 H66 0.9500

loop_
_geom_hbond_atom_site_label_D
_geom_hbond_atom_site_label_H
_geom_hbond_atom_site_label_A
_geom_hbond_distance_DH
_geom_hbond_distance_HA
_geom_hbond_distance_DA
_geom_hbond_angle_DHA
N1 H1N Cl1 0.878(10) 2.251(12) 3.104(2) 164(2)

loop_
_geom_torsion_atom_site_label_1
_geom_torsion_atom_site_label_2
_geom_torsion_atom_site_label_3
_geom_torsion_atom_site_label_4
_geom_torsion
P1 Cu S1 C1 131.06(9)
P2 Cu S1 C1 -96.28(10)
Cl1 Cu S1 C1 11.88(10)
P2 Cu P1 C31 -50.60(9)
Cl1 Cu P1 C31 -170.29(9)
S1 Cu P1 C31 69.83(9)
P2 Cu P1 C11 -171.63(8)
Cl1 Cu P1 C11 68.67(9)
S1 Cu P1 C11 -51.21(9)
P2 Cu P1 C21 70.34(9)
Cl1 Cu P1 C21 -49.36(9)
S1 Cu P1 C21 -169.24(9)
P1 Cu P2 C61 -75.41(10)
Cl1 Cu P2 C61 45.97(10)
S1 Cu P2 C61 157.95(9)
P1 Cu P2 C41 166.13(9)
Cl1 Cu P2 C41 -72.49(9)
S1 Cu P2 C41 39.49(9)
P1 Cu P2 C51 46.86(9)
Cl1 Cu P2 C51 168.24(9)
S1 Cu P2 C51 -79.78(9)
C8 O1 C1 N1 -179.2(2)
C8 O1 C1 S1 -0.4(3)
C2 N1 C1 O1 -1.2(4)
C2 N1 C1 S1 179.9(2)
Cu S1 C1 O1 156.97(18)
Cu S1 C1 N1 -24.3(2)
C1 N1 C2 C3 -153.0(3)
C1 N1 C2 C7 30.4(4)
C7 C2 C3 C4 -0.2(4)
N1 C2 C3 C4 -177.0(3)
C2 C3 C4 C5 -0.6(5)
C3 C4 C5 C6 0.5(5)
C4 C5 C6 C7 0.3(4)
C3 C2 C7 C6 1.0(4)
N1 C2 C7 C6 177.5(2)
C5 C6 C7 C2 -1.0(4)
C1 O1 C8 C10 -78.6(3)
C1 O1 C8 C9 159.7(2)
C31 P1 C11 C12 -95.4(2)
C21 P1 C11 C12 157.8(2)
Cu P1 C11 C12 32.8(2)
C31 P1 C11 C16 84.0(2)
C21 P1 C11 C16 -22.9(2)
Cu P1 C11 C16 -147.82(18)
C16 C11 C12 C13 -1.9(4)
P1 C11 C12 C13 177.5(2)
C11 C12 C13 C14 1.4(4)
C12 C13 C14 C15 0.2(4)
C13 C14 C15 C16 -1.2(4)
C14 C15 C16 C11 0.6(4)
C12 C11 C16 C15 0.9(4)
P1 C11 C16 C15 -178.46(18)
C31 P1 C21 C22 -9.7(2)
C11 P1 C21 C22 97.2(2)
Cu P1 C21 C22 -137.81(19)
C31 P1 C21 C26 172.5(2)
C11 P1 C21 C26 -80.7(2)
Cu P1 C21 C26 44.3(2)
C26 C21 C22 C23 -0.1(4)
P1 C21 C22 C23 -177.98(19)
C21 C22 C23 C24 0.3(4)
C22 C23 C24 C25 -0.3(4)
C23 C24 C25 C26 0.3(4)
C24 C25 C26 C21 -0.2(4)
C22 C21 C26 C25 0.1(4)
P1 C21 C26 C25 178.1(2)
C11 P1 C31 C36 -178.51(19)
C21 P1 C31 C36 -72.4(2)
Cu P1 C31 C36 54.5(2)
C11 P1 C31 C32 2.2(2)
C21 P1 C31 C32 108.3(2)
Cu P1 C31 C32 -124.8(2)
C36 C31 C32 C33 -0.2(4)
P1 C31 C32 C33 179.0(2)
C31 C32 C33 C34 1.0(4)
C32 C33 C34 C35 -0.6(4)
C33 C34 C35 C36 -0.5(4)
C34 C35 C36 C31 1.3(4)
C32 C31 C36 C35 -0.9(4)
P1 C31 C36 C35 179.8(2)
C61 P2 C41 C46 -83.5(2)
C51 P2 C41 C46 168.20(19)
Cu P2 C41 C46 42.0(2)
C61 P2 C41 C42 94.9(2)
C51 P2 C41 C42 -13.5(2)
Cu P2 C41 C42 -139.7(2)
C46 C41 C42 C43 1.1(4)
P2 C41 C42 C43 -177.2(2)
C41 C42 C43 C44 0.2(4)
C42 C43 C44 C45 -0.5(4)
C43 C44 C45 C46 -0.4(4)
C44 C45 C46 C41 1.7(4)
C42 C41 C46 C45 -2.1(4)
P2 C41 C46 C45 176.4(2)
C61 P2 C51 C52 5.6(2)
C41 P2 C51 C52 113.2(2)
Cu P2 C51 C52 -122.4(2)
C61 P2 C51 C56 -178.9(2)
C41 P2 C51 C56 -71.3(2)
Cu P2 C51 C56 53.1(2)
C56 C51 C52 C53 0.9(4)
P2 C51 C52 C53 176.3(2)
C51 C52 C53 C54 -0.4(4)
C52 C53 C54 C55 -0.5(4)
C53 C54 C55 C56 0.8(4)
C54 C55 C56 C51 -0.3(4)
C52 C51 C56 C55 -0.5(4)
P2 C51 C56 C55 -176.3(2)
C41 P2 C61 C66 -24.0(3)
C51 P2 C61 C66 83.8(2)
Cu P2 C61 C66 -147.9(2)
C41 P2 C61 C62 154.3(2)
C51 P2 C61 C62 -97.9(2)
Cu P2 C61 C62 30.4(2)
C66 C61 C62 C63 -1.9(4)
P2 C61 C62 C63 179.7(2)
C61 C62 C63 C64 0.3(5)
C62 C63 C64 C65 1.0(5)
C63 C64 C65 C66 -0.7(4)
C64 C65 C66 C61 -1.0(4)
C62 C61 C66 C65 2.2(4)
P2 C61 C66 C65 -179.4(2)
